data_1558589
loop_
_publ_author_name
'Bedane, Kibrom Gebreheiwot'
'Brieger, Lukas'
'Strohmann, Carsten'
'Seo, Ean-Jeong'
'Efferth, Thomas'
'Spiteller, Michael'

_publ_section_title
;
 Cytotoxic Bufadienolides from the Leaves of <i>Melianthus major</i>.
;
_journal_issue 7
_journal_name_full 'Journal of natural products'
_journal_page_first 2122
_journal_page_last 2128
_journal_paper_doi 10.1021/acs.jnatprod.0c00060
_journal_volume 83
_journal_year 2020
_chemical_absolute_configuration ad
_chemical_formula_moiety 'C26 H30 O7'
_chemical_formula_sum 'C26 H30 O7'
_chemical_formula_weight 454.50
_space_group_crystal_system monoclinic
_space_group_IT_number 4
_space_group_name_Hall 'P 2yb'
_space_group_name_H-M_alt 'P 1 21 1'
_atom_sites_solution_hydrogens geom
_atom_sites_solution_primary dual
_audit_creation_date 2019-05-13
_audit_creation_method
;
Olex2 1.2
(compiled 2018.05.29 svn.r3508 for OlexSys, GUI svn.r5506)
;
_cell_angle_alpha 90
_cell_angle_beta 110.004(2)
_cell_angle_gamma 90
_cell_formula_units_Z 2
_cell_length_a 10.1460(8)
_cell_length_b 10.4082(9)
_cell_length_c 10.8554(9)
_cell_measurement_reflns_used 9909
_cell_measurement_temperature 100
_cell_measurement_theta_max 80.19
_cell_measurement_theta_min 4.33
_cell_volume 1077.19(16)
_computing_cell_refinement 'SAINT V8.38A (?, 2016)'
_computing_data_reduction 'SAINT V8.38A (?, 2016)'
_computing_molecular_graphics 'Olex2 (Dolomanov et al., 2009)'
_computing_publication_material 'Olex2 (Dolomanov et al., 2009)'
_computing_structure_refinement 'ShelXL (Sheldrick, 2015)'
_computing_structure_solution 'XT (Sheldrick, 2015)'
_diffrn_ambient_temperature 99.91
_diffrn_detector 'Bruker D8 VENTURE area detector'
_diffrn_detector_area_resol_mean 10.4167
_diffrn_detector_type 'CPAD PHOTON II area detector'
_diffrn_measured_fraction_theta_full 1.000
_diffrn_measured_fraction_theta_max 0.987
_diffrn_measurement_device 'four-circle diffractometer'
_diffrn_measurement_device_type 'Bruker D8 VENTURE area detector'
_diffrn_measurement_method '\w and \f scans'
_diffrn_radiation_monochromator 'HELIOS mirror optics'
_diffrn_radiation_probe x-ray
_diffrn_radiation_type CuK\a
_diffrn_radiation_wavelength 1.54178
_diffrn_reflns_av_R_equivalents 0.0324
_diffrn_reflns_av_unetI/netI 0.0179
_diffrn_reflns_Laue_measured_fraction_full 1.000
_diffrn_reflns_Laue_measured_fraction_max 0.987
_diffrn_reflns_limit_h_max 12
_diffrn_reflns_limit_h_min -12
_diffrn_reflns_limit_k_max 13
_diffrn_reflns_limit_k_min -13
_diffrn_reflns_limit_l_max 13
_diffrn_reflns_limit_l_min -13
_diffrn_reflns_number 35024
_diffrn_reflns_point_group_measured_fraction_full 0.999
_diffrn_reflns_point_group_measured_fraction_max 0.965
_diffrn_reflns_theta_full 67.679
_diffrn_reflns_theta_max 80.174
_diffrn_reflns_theta_min 4.334
_diffrn_source 'microfocus sealed X-ray tube'
_diffrn_source_type 'Incoatec I\ms'
_diffrn_standards_number 0
_exptl_absorpt_coefficient_mu 0.833
_exptl_absorpt_correction_T_max 0.7543
_exptl_absorpt_correction_T_min 0.6749
_exptl_absorpt_correction_type multi-scan
_exptl_absorpt_process_details
'SADABS-2016/2 (Bruker,2016/2) was used for absorption correction. wR2(int) was 0.1532 before and 0.0559 after correction. The Ratio of minimum to maximum transmission is 0.8947. The \l/2 correction factor is Not present.'
_exptl_crystal_colour colourless
_exptl_crystal_colour_primary colourless
_exptl_crystal_density_diffrn 1.401
_exptl_crystal_description prism
_exptl_crystal_F_000 484
_exptl_crystal_size_max 0.284
_exptl_crystal_size_mid 0.228
_exptl_crystal_size_min 0.079
_refine_diff_density_max 0.260
_refine_diff_density_min -0.203
_refine_diff_density_rms 0.045
_refine_ls_abs_structure_details
;
 Flack x determined using 2068 quotients [(I+)-(I-)]/[(I+)+(I-)]
 (Parsons, Flack and Wagner, Acta Cryst. B69 (2013) 249-259).
;
_refine_ls_abs_structure_Flack 0.02(3)
_refine_ls_extinction_method none
_refine_ls_goodness_of_fit_ref 1.029
_refine_ls_hydrogen_treatment constr
_refine_ls_matrix_type full
_refine_ls_number_parameters 300
_refine_ls_number_reflns 4552
_refine_ls_number_restraints 1
_refine_ls_restrained_S_all 1.029
_refine_ls_R_factor_all 0.0293
_refine_ls_R_factor_gt 0.0292
_refine_ls_shift/su_max 0.000
_refine_ls_shift/su_mean 0.000
_refine_ls_structure_factor_coef Fsqd
_refine_ls_weighting_details 'w=1/[\s^2^(Fo^2^)+(0.0484P)^2^+0.2376P] where P=(Fo^2^+2Fc^2^)/3'
_refine_ls_weighting_scheme calc
_refine_ls_wR_factor_gt 0.0794
_refine_ls_wR_factor_ref 0.0795
_reflns_Friedel_coverage 0.853
_reflns_Friedel_fraction_full 0.997
_reflns_Friedel_fraction_max 0.940
_reflns_number_gt 4533
_reflns_number_total 4552
_reflns_threshold_expression 'I > 2\s(I)'
_cod_data_source_file np0c00060_si_003.cif
_cod_data_source_block c0100_0m
_cod_depositor_comments 'Adding full bibliography for 1558588--1558589.cif.'
_cod_database_code 1558589
_shelx_shelxl_version_number 2014/7
_shelx_space_group_comment
;
The symmetry employed for this shelxl refinement is uniquely defined
by the following loop, which should always be used as a source of
symmetry information in preference to the above space-group names.
They are only intended as comments.
;
_shelx_estimated_absorpt_t_max 0.937
_shelx_estimated_absorpt_t_min 0.798
_olex2_refinement_description
;
1. Fixed Uiso
 At 1.2 times of:
  All C(H) groups, All C(H,H) groups
 At 1.5 times of:
  All C(H,H,H) groups
2.a Ternary CH refined with riding coordinates:
 C6(H6), C7(H7), C8(H8), C9(H9), C14(H14), C15(H15), C21(H21), C23(H23)
2.b Secondary CH2 refined with riding coordinates:
 C12(H12A,H12B), C13(H13A,H13B), C16(H16A,H16B), C17(H17A,H17B), C22(H22A,
 H22B), C24(H24A,H24B)
2.c Aromatic/amide H refined with riding coordinates:
 C2(H2), C3(H3), C5(H5), C20(H20)
2.d Idealised Me refined as rotating group:
 C11(H11A,H11B,H11C), C26(H26A,H26B,H26C)
;
_olex2_submission_special_instructions 'No special instructions were received'

loop_
_space_group_symop_operation_xyz
'x, y, z'
'-x, y+1/2, -z'

loop_
_atom_site_label
_atom_site_type_symbol
_atom_site_fract_x
_atom_site_fract_y
_atom_site_fract_z
_atom_site_U_iso_or_equiv
_atom_site_adp_type
_atom_site_occupancy
_atom_site_site_symmetry_order
_atom_site_calc_flag
_atom_site_refinement_flags_posn
_atom_site_refinement_flags_adp
_atom_site_refinement_flags_occupancy
_atom_site_disorder_assembly
_atom_site_disorder_group
O1 O 1.02557(19) 0.7025(2) 0.01984(17) 0.0472(5) Uani 1 1 d . . . . .
O2 O 0.96904(16) 0.71725(15) 0.19971(14) 0.0321(3) Uani 1 1 d . . . . .
O3 O 1.03190(13) 0.65558(13) 0.59795(13) 0.0249(3) Uani 1 1 d . . . . .
O4 O 0.31929(15) 0.43388(16) 0.50847(14) 0.0345(4) Uani 1 1 d . . . . .
O5 O 0.35591(14) 0.35836(13) 0.79720(13) 0.0221(3) Uani 1 1 d . . . . .
O6 O 0.49212(14) 0.40419(14) 1.01201(12) 0.0261(3) Uani 1 1 d . . . . .
O7 O 0.42234(13) 0.56898(12) 0.85852(12) 0.0208(3) Uani 1 1 d . . . . .
C1 C 1.0094(2) 0.6449(2) 0.11104(19) 0.0319(4) Uani 1 1 d . . . . .
C2 C 1.0253(2) 0.5096(3) 0.1371(2) 0.0339(5) Uani 1 1 d . . . . .
H2 H 1.0526 0.4553 0.0797 0.041 Uiso 1 1 calc R . . . .
C3 C 1.0018(2) 0.4581(2) 0.2421(2) 0.0284(4) Uani 1 1 d . . . . .
H3 H 1.0136 0.3683 0.2575 0.034 Uiso 1 1 calc R . . . .
C4 C 0.95937(18) 0.53658(18) 0.33102(18) 0.0217(4) Uani 1 1 d . . . . .
C5 C 0.9436(2) 0.66258(19) 0.30405(18) 0.0266(4) Uani 1 1 d . . . . .
H5 H 0.9134 0.7164 0.3599 0.032 Uiso 1 1 calc R . . . .
C6 C 0.92956(18) 0.47301(17) 0.44437(17) 0.0196(3) Uani 1 1 d . . . . .
H6 H 0.9487 0.3792 0.4394 0.024 Uiso 1 1 calc R . . . .
C7 C 1.02237(18) 0.51825(18) 0.58005(18) 0.0224(4) Uani 1 1 d . . . . .
H7 H 1.1025 0.4631 0.6328 0.027 Uiso 1 1 calc R . . . .
C8 C 0.93649(18) 0.58332(18) 0.64581(17) 0.0210(3) Uani 1 1 d . . . . .
H8 H 0.9568 0.5720 0.7420 0.025 Uiso 1 1 calc R . . . .
C9 C 0.78582(17) 0.59303(17) 0.55152(16) 0.0171(3) Uani 1 1 d . . . . .
H9 H 0.7773 0.6766 0.5040 0.021 Uiso 1 1 calc R . . . .
C10 C 0.77686(18) 0.48432(16) 0.45025(17) 0.0183(3) Uani 1 1 d . . . . .
C11 C 0.66299(18) 0.50684(19) 0.31788(17) 0.0227(4) Uani 1 1 d . . . . .
H11A H 0.5721 0.5163 0.3301 0.034 Uiso 1 1 calc GR . . . .
H11B H 0.6594 0.4335 0.2602 0.034 Uiso 1 1 calc GR . . . .
H11C H 0.6842 0.5852 0.2782 0.034 Uiso 1 1 calc GR . . . .
C12 C 0.75329(19) 0.35539(16) 0.50970(18) 0.0199(3) Uani 1 1 d . . . . .
H12A H 0.7434 0.2865 0.4442 0.024 Uiso 1 1 calc R . . . .
H12B H 0.8373 0.3357 0.5867 0.024 Uiso 1 1 calc R . . . .
C13 C 0.62451(19) 0.35379(17) 0.55217(18) 0.0208(3) Uani 1 1 d . . . . .
H13A H 0.6138 0.2678 0.5865 0.025 Uiso 1 1 calc R . . . .
H13B H 0.5392 0.3722 0.4759 0.025 Uiso 1 1 calc R . . . .
C14 C 0.64181(18) 0.45524(16) 0.65850(17) 0.0172(3) Uani 1 1 d . . . . .
H14 H 0.7266 0.4315 0.7348 0.021 Uiso 1 1 calc R . . . .
C15 C 0.66847(17) 0.58984(16) 0.61197(16) 0.0169(3) Uani 1 1 d . . . . .
H15 H 0.5800 0.6160 0.5411 0.020 Uiso 1 1 calc R . . . .
C16 C 0.69515(19) 0.68966(17) 0.72213(17) 0.0212(3) Uani 1 1 d . . . . .
H16A H 0.7042 0.7757 0.6870 0.025 Uiso 1 1 calc R . . . .
H16B H 0.7850 0.6695 0.7923 0.025 Uiso 1 1 calc R . . . .
C17 C 0.5773(2) 0.69314(17) 0.78118(18) 0.0226(4) Uani 1 1 d . . . . .
H17A H 0.6045 0.7514 0.8579 0.027 Uiso 1 1 calc R . . . .
H17B H 0.4907 0.7275 0.7154 0.027 Uiso 1 1 calc R . . . .
C18 C 0.54839(18) 0.55966(17) 0.82340(16) 0.0188(3) Uani 1 1 d . . . . .
C19 C 0.51597(18) 0.46247(16) 0.70901(17) 0.0177(3) Uani 1 1 d . . . . .
C20 C 0.38208(18) 0.50276(19) 0.59820(17) 0.0219(3) Uani 1 1 d . . . . .
H20 H 0.3468 0.5869 0.6006 0.026 Uiso 1 1 calc R . . . .
C21 C 0.47820(19) 0.33409(17) 0.75955(18) 0.0203(3) Uani 1 1 d . . . . .
H21 H 0.4543 0.2688 0.6876 0.024 Uiso 1 1 calc R . . . .
C22 C 0.5942(2) 0.28261(19) 0.8783(2) 0.0266(4) Uani 1 1 d . . . . .
H22A H 0.6802 0.2675 0.8568 0.032 Uiso 1 1 calc R . . . .
H22B H 0.5652 0.2003 0.9070 0.032 Uiso 1 1 calc R . . . .
C23 C 0.6217(2) 0.3831(2) 0.98647(18) 0.0267(4) Uani 1 1 d . . . . .
H23 H 0.6958 0.3515 1.0678 0.032 Uiso 1 1 calc R . . . .
C24 C 0.66621(19) 0.5116(2) 0.94526(17) 0.0245(4) Uani 1 1 d . . . . .
H24A H 0.7538 0.5007 0.9253 0.029 Uiso 1 1 calc R . . . .
H24B H 0.6839 0.5748 1.0173 0.029 Uiso 1 1 calc R . . . .
C25 C 0.38543(19) 0.44936(18) 0.90051(17) 0.0221(4) Uani 1 1 d . . . . .
C26 C 0.2556(2) 0.4689(2) 0.93530(19) 0.0272(4) Uani 1 1 d . . . . .
H26A H 0.1857 0.5161 0.8646 0.041 Uiso 1 1 calc GR . . . .
H26B H 0.2793 0.5183 1.0169 0.041 Uiso 1 1 calc GR . . . .
H26C H 0.2173 0.3853 0.9471 0.041 Uiso 1 1 calc GR . . . .

loop_
_atom_site_aniso_label
_atom_site_aniso_U_11
_atom_site_aniso_U_22
_atom_site_aniso_U_33
_atom_site_aniso_U_23
_atom_site_aniso_U_13
_atom_site_aniso_U_12
O1 0.0470(9) 0.0646(12) 0.0376(9) 0.0227(8) 0.0243(7) 0.0072(9)
O2 0.0361(8) 0.0327(8) 0.0301(7) 0.0077(6) 0.0147(6) -0.0046(6)
O3 0.0239(6) 0.0247(7) 0.0292(6) -0.0023(5) 0.0130(5) -0.0053(5)
O4 0.0271(7) 0.0466(9) 0.0267(7) -0.0127(7) 0.0051(5) 0.0029(6)
O5 0.0222(6) 0.0247(6) 0.0238(6) -0.0025(5) 0.0136(5) -0.0029(5)
O6 0.0244(6) 0.0375(7) 0.0195(6) 0.0053(5) 0.0114(5) 0.0008(6)
O7 0.0229(6) 0.0225(6) 0.0210(6) -0.0014(5) 0.0127(5) 0.0005(5)
C1 0.0240(9) 0.0474(12) 0.0266(9) 0.0071(9) 0.0118(7) 0.0014(9)
C2 0.0322(10) 0.0469(12) 0.0286(9) 0.0041(9) 0.0181(8) 0.0092(10)
C3 0.0275(9) 0.0321(10) 0.0300(9) 0.0017(8) 0.0155(7) 0.0065(8)
C4 0.0186(8) 0.0264(9) 0.0228(8) 0.0008(7) 0.0106(6) -0.0013(7)
C5 0.0330(10) 0.0251(9) 0.0247(9) 0.0011(7) 0.0140(7) -0.0039(8)
C6 0.0213(8) 0.0180(8) 0.0241(9) 0.0007(6) 0.0136(7) 0.0002(6)
C7 0.0211(8) 0.0228(8) 0.0256(9) 0.0028(7) 0.0108(7) 0.0004(7)
C8 0.0217(8) 0.0213(8) 0.0212(8) -0.0001(7) 0.0088(6) -0.0030(7)
C9 0.0190(8) 0.0163(7) 0.0181(7) -0.0001(6) 0.0091(6) -0.0006(6)
C10 0.0183(8) 0.0189(8) 0.0207(8) -0.0028(6) 0.0107(6) -0.0004(6)
C11 0.0227(8) 0.0269(9) 0.0201(8) -0.0020(7) 0.0093(7) -0.0003(7)
C12 0.0227(8) 0.0157(7) 0.0258(8) -0.0030(7) 0.0142(7) -0.0013(6)
C13 0.0241(8) 0.0174(8) 0.0265(8) -0.0030(7) 0.0158(7) -0.0017(7)
C14 0.0187(7) 0.0162(7) 0.0193(7) 0.0010(6) 0.0098(6) 0.0006(6)
C15 0.0192(7) 0.0165(7) 0.0168(7) -0.0004(6) 0.0087(6) -0.0002(6)
C16 0.0267(9) 0.0178(8) 0.0223(8) -0.0038(6) 0.0127(7) -0.0029(7)
C17 0.0302(9) 0.0198(8) 0.0222(8) -0.0048(7) 0.0146(7) -0.0019(7)
C18 0.0199(8) 0.0218(8) 0.0173(7) -0.0016(6) 0.0100(6) -0.0009(6)
C19 0.0196(8) 0.0179(8) 0.0181(7) -0.0010(6) 0.0098(6) 0.0001(6)
C20 0.0206(8) 0.0269(9) 0.0208(8) 0.0021(7) 0.0107(7) 0.0019(7)
C21 0.0225(8) 0.0186(8) 0.0241(8) 0.0009(6) 0.0137(7) -0.0003(6)
C22 0.0273(9) 0.0256(9) 0.0314(10) 0.0103(7) 0.0158(8) 0.0055(7)
C23 0.0221(9) 0.0381(11) 0.0212(8) 0.0089(8) 0.0091(7) 0.0037(8)
C24 0.0218(8) 0.0352(10) 0.0177(8) -0.0013(7) 0.0083(6) -0.0027(8)
C25 0.0227(8) 0.0259(9) 0.0197(8) -0.0006(7) 0.0099(7) -0.0013(7)
C26 0.0264(9) 0.0340(10) 0.0258(9) -0.0033(8) 0.0151(7) -0.0019(8)

loop_
_atom_type_symbol
_atom_type_description
_atom_type_scat_dispersion_real
_atom_type_scat_dispersion_imag
_atom_type_scat_source
C C 0.0181 0.0091 'International Tables Vol C Tables 4.2.6.8 and 6.1.1.4'
H H 0.0000 0.0000 'International Tables Vol C Tables 4.2.6.8 and 6.1.1.4'
O O 0.0492 0.0322 'International Tables Vol C Tables 4.2.6.8 and 6.1.1.4'

loop_
_geom_angle_atom_site_label_1
_geom_angle_atom_site_label_2
_geom_angle_atom_site_label_3
_geom_angle
_geom_angle_site_symmetry_1
_geom_angle_site_symmetry_3
_geom_angle_publ_flag
C5 O2 C1 122.12(17) . . ?
C7 O3 C8 60.88(11) . . ?
C25 O5 C21 111.59(13) . . ?
C25 O6 C23 111.64(13) . . ?
C25 O7 C18 112.15(13) . . ?
O1 C1 O2 116.8(2) . . ?
O1 C1 C2 127.4(2) . . ?
O2 C1 C2 115.79(17) . . ?
C1 C2 H2 119.5 . . ?
C3 C2 C1 121.0(2) . . ?
C3 C2 H2 119.5 . . ?
C2 C3 H3 119.3 . . ?
C2 C3 C4 121.4(2) . . ?
C4 C3 H3 119.3 . . ?
C3 C4 C6 119.05(16) . . ?
C5 C4 C3 116.72(18) . . ?
C5 C4 C6 124.19(17) . . ?
O2 C5 H5 118.5 . . ?
C4 C5 O2 123.01(18) . . ?
C4 C5 H5 118.5 . . ?
C4 C6 H6 106.6 . . ?
C4 C6 C7 114.85(15) . . ?
C4 C6 C10 118.16(14) . . ?
C7 C6 H6 106.6 . . ?
C7 C6 C10 103.20(13) . . ?
C10 C6 H6 106.6 . . ?
O3 C7 C6 115.27(15) . . ?
O3 C7 H7 119.2 . . ?
O3 C7 C8 60.02(11) . . ?
C6 C7 H7 119.2 . . ?
C8 C7 C6 109.81(15) . . ?
C8 C7 H7 119.2 . . ?
O3 C8 C7 59.10(11) . . ?
O3 C8 H8 120.6 . . ?
O3 C8 C9 111.28(14) . . ?
C7 C8 H8 120.6 . . ?
C7 C8 C9 109.27(15) . . ?
C9 C8 H8 120.6 . . ?
C8 C9 H9 107.1 . . ?
C8 C9 C10 103.21(13) . . ?
C8 C9 C15 117.08(14) . . ?
C10 C9 H9 107.1 . . ?
C15 C9 H9 107.1 . . ?
C15 C9 C10 114.63(13) . . ?
C9 C10 C6 105.17(13) . . ?
C11 C10 C6 114.34(14) . . ?
C11 C10 C9 113.35(14) . . ?
C11 C10 C12 110.64(14) . . ?
C12 C10 C6 104.30(13) . . ?
C12 C10 C9 108.45(13) . . ?
C10 C11 H11A 109.5 . . ?
C10 C11 H11B 109.5 . . ?
C10 C11 H11C 109.5 . . ?
H11A C11 H11B 109.5 . . ?
H11A C11 H11C 109.5 . . ?
H11B C11 H11C 109.5 . . ?
C10 C12 H12A 108.8 . . ?
C10 C12 H12B 108.8 . . ?
H12A C12 H12B 107.6 . . ?
C13 C12 C10 114.01(14) . . ?
C13 C12 H12A 108.8 . . ?
C13 C12 H12B 108.8 . . ?
C12 C13 H13A 109.8 . . ?
C12 C13 H13B 109.8 . . ?
C12 C13 C14 109.34(14) . . ?
H13A C13 H13B 108.3 . . ?
C14 C13 H13A 109.8 . . ?
C14 C13 H13B 109.8 . . ?
C13 C14 H14 107.3 . . ?
C13 C14 C15 111.54(13) . . ?
C13 C14 C19 113.80(14) . . ?
C15 C14 H14 107.3 . . ?
C15 C14 C19 109.17(13) . . ?
C19 C14 H14 107.3 . . ?
C9 C15 C14 113.92(13) . . ?
C9 C15 H15 106.7 . . ?
C14 C15 H15 106.7 . . ?
C16 C15 C9 111.10(13) . . ?
C16 C15 C14 111.27(13) . . ?
C16 C15 H15 106.7 . . ?
C15 C16 H16A 109.1 . . ?
C15 C16 H16B 109.1 . . ?
C15 C16 C17 112.65(14) . . ?
H16A C16 H16B 107.8 . . ?
C17 C16 H16A 109.1 . . ?
C17 C16 H16B 109.1 . . ?
C16 C17 H17A 109.4 . . ?
C16 C17 H17B 109.4 . . ?
H17A C17 H17B 108.0 . . ?
C18 C17 C16 111.16(14) . . ?
C18 C17 H17A 109.4 . . ?
C18 C17 H17B 109.4 . . ?
O7 C18 C17 107.12(13) . . ?
O7 C18 C19 106.79(13) . . ?
O7 C18 C24 106.93(13) . . ?
C17 C18 C19 111.40(13) . . ?
C17 C18 C24 112.60(15) . . ?
C24 C18 C19 111.61(15) . . ?
C18 C19 C14 109.88(13) . . ?
C20 C19 C14 110.54(13) . . ?
C20 C19 C18 109.81(14) . . ?
C20 C19 C21 104.77(14) . . ?
C21 C19 C14 114.69(13) . . ?
C21 C19 C18 106.95(13) . . ?
O4 C20 C19 123.68(17) . . ?
O4 C20 H20 118.2 . . ?
C19 C20 H20 118.2 . . ?
O5 C21 C19 106.80(13) . . ?
O5 C21 H21 109.5 . . ?
O5 C21 C22 108.13(14) . . ?
C19 C21 H21 109.5 . . ?
C22 C21 C19 113.20(15) . . ?
C22 C21 H21 109.5 . . ?
C21 C22 H22A 110.3 . . ?
C21 C22 H22B 110.3 . . ?
C21 C22 C23 107.26(15) . . ?
H22A C22 H22B 108.5 . . ?
C23 C22 H22A 110.3 . . ?
C23 C22 H22B 110.3 . . ?
O6 C23 C22 108.18(15) . . ?
O6 C23 H23 109.8 . . ?
O6 C23 C24 107.59(15) . . ?
C22 C23 H23 109.8 . . ?
C22 C23 C24 111.68(15) . . ?
C24 C23 H23 109.8 . . ?
C18 C24 H24A 110.0 . . ?
C18 C24 H24B 110.0 . . ?
C23 C24 C18 108.50(15) . . ?
C23 C24 H24A 110.0 . . ?
C23 C24 H24B 110.0 . . ?
H24A C24 H24B 108.4 . . ?
O5 C25 O7 109.82(13) . . ?
O5 C25 C26 108.84(15) . . ?
O6 C25 O5 110.53(15) . . ?
O6 C25 O7 111.17(14) . . ?
O6 C25 C26 108.24(14) . . ?
O7 C25 C26 108.17(15) . . ?
C25 C26 H26A 109.5 . . ?
C25 C26 H26B 109.5 . . ?
C25 C26 H26C 109.5 . . ?
H26A C26 H26B 109.5 . . ?
H26A C26 H26C 109.5 . . ?
H26B C26 H26C 109.5 . . ?

loop_
_geom_bond_atom_site_label_1
_geom_bond_atom_site_label_2
_geom_bond_distance
_geom_bond_site_symmetry_2
_geom_bond_publ_flag
O1 C1 1.215(3) . ?
O2 C1 1.390(3) . ?
O2 C5 1.369(2) . ?
O3 C7 1.441(2) . ?
O3 C8 1.455(2) . ?
O4 C20 1.202(2) . ?
O5 C21 1.455(2) . ?
O5 C25 1.419(2) . ?
O6 C23 1.450(2) . ?
O6 C25 1.400(2) . ?
O7 C18 1.4573(19) . ?
O7 C25 1.419(2) . ?
C1 C2 1.435(3) . ?
C2 H2 0.9500 . ?
C2 C3 1.352(3) . ?
C3 H3 0.9500 . ?
C3 C4 1.438(3) . ?
C4 C5 1.341(3) . ?
C4 C6 1.516(2) . ?
C5 H5 0.9500 . ?
C6 H6 1.0000 . ?
C6 C7 1.526(2) . ?
C6 C10 1.577(2) . ?
C7 H7 1.0000 . ?
C7 C8 1.467(2) . ?
C8 H8 1.0000 . ?
C8 C9 1.525(2) . ?
C9 H9 1.0000 . ?
C9 C10 1.558(2) . ?
C9 C15 1.544(2) . ?
C10 C11 1.523(2) . ?
C10 C12 1.543(2) . ?
C11 H11A 0.9800 . ?
C11 H11B 0.9800 . ?
C11 H11C 0.9800 . ?
C12 H12A 0.9900 . ?
C12 H12B 0.9900 . ?
C12 C13 1.527(2) . ?
C13 H13A 0.9900 . ?
C13 H13B 0.9900 . ?
C13 C14 1.530(2) . ?
C14 H14 1.0000 . ?
C14 C15 1.544(2) . ?
C14 C19 1.554(2) . ?
C15 H15 1.0000 . ?
C15 C16 1.537(2) . ?
C16 H16A 0.9900 . ?
C16 H16B 0.9900 . ?
C16 C17 1.539(2) . ?
C17 H17A 0.9900 . ?
C17 H17B 0.9900 . ?
C17 C18 1.522(2) . ?
C18 C19 1.547(2) . ?
C18 C24 1.532(2) . ?
C19 C20 1.533(2) . ?
C19 C21 1.542(2) . ?
C20 H20 0.9500 . ?
C21 H21 1.0000 . ?
C21 C22 1.515(3) . ?
C22 H22A 0.9900 . ?
C22 H22B 0.9900 . ?
C22 C23 1.526(3) . ?
C23 H23 1.0000 . ?
C23 C24 1.527(3) . ?
C24 H24A 0.9900 . ?
C24 H24B 0.9900 . ?
C25 C26 1.503(2) . ?
C26 H26A 0.9800 . ?
C26 H26B 0.9800 . ?
C26 H26C 0.9800 . ?
